data_7232284
loop_
_publ_author_name
'Gajda, Roman'
'Doma\'nski, Mateusz A.'
'Malinska, Maura'
'Makal, Anna'

_publ_section_title
;
 Crystal morphology fixed by interplay of \p-stacking and hydrogen bonds
 -- the case of 1-hydroxypyrene
;
_journal_issue 11
_journal_name_full CrystEngComm
_journal_page_first 1701
_journal_paper_doi 10.1039/C8CE02130A
_journal_volume 21
_journal_year 2019
_chemical_formula_moiety 'C16 H10 O'
_chemical_formula_sum 'C16 H10 O'
_chemical_formula_weight 218.24
_chemical_name_systematic
;
 1-hydroxypyrene
;
_space_group_crystal_system monoclinic
_space_group_IT_number 4
_space_group_name_Hall 'P 2yb'
_space_group_name_H-M_alt 'P 1 21 1'
_symmetry_space_group_name_Hall 'P 2yb'
_symmetry_space_group_name_H-M 'P 1 21 1'
_atom_sites_solution_hydrogens mixed
_atom_sites_solution_primary direct
_audit_creation_date 2019-01-18
_audit_creation_method
;
Olex2 1.2
(compiled 2018.05.29 svn.r3508 for OlexSys, GUI svn.r5506)
;
_audit_update_record
;
2019-01-21 deposited with the CCDC.
2019-01-30 downloaded from the CCDC.
;
_cell_angle_alpha 90
_cell_angle_beta 89.980(3)
_cell_angle_gamma 90
_cell_formula_units_Z 4
_cell_length_a 13.7768(5)
_cell_length_b 4.53799(13)
_cell_length_c 16.5780(5)
_cell_measurement_reflns_used 4146
_cell_measurement_temperature 150.03(10)
_cell_measurement_theta_max 75.4560
_cell_measurement_theta_min 4.1440
_cell_volume 1036.44(6)
_computing_cell_refinement
;
CrysAlisPro, Agilent Technologies,
Version 1.171.37.34 (release 22-05-2014 CrysAlis171 .NET)
(compiled May 22 2014,16:03:01)
;
_computing_data_collection
;
CrysAlisPro, Agilent Technologies,
Version 1.171.37.34 (release 22-05-2014 CrysAlis171 .NET)
(compiled May 22 2014,16:03:01)
;
_computing_data_reduction
;
CrysAlisPro, Agilent Technologies,
Version 1.171.37.34 (release 22-05-2014 CrysAlis171 .NET)
(compiled May 22 2014,16:03:01)
;
_computing_molecular_graphics 'Olex2 (Dolomanov et al., 2009)'
_computing_publication_material 'Olex2 (Dolomanov et al., 2009)'
_computing_structure_refinement 'ShelXL (Sheldrick, 2015)'
_computing_structure_solution 'ShelXS (Sheldrick, 2008)'
_diffrn_ambient_environment N~2~
_diffrn_ambient_temperature 150.03(10)
_diffrn_detector 'CCD plate'
_diffrn_detector_area_resol_mean 5.2195
_diffrn_detector_type Atlas
_diffrn_measured_fraction_theta_full 0.981
_diffrn_measured_fraction_theta_max 0.999
_diffrn_measurement_details
;
#__ type_ start__ end____ width___ exp.time_
  1 omega  -12.00   42.00   1.0000    1.0000
omega____ theta____ kappa____ phi______ frames
    -        0.0000  -57.0000  120.0000 54

#__ type_ start__ end____ width___ exp.time_
  2 omega    5.00  149.00   1.0000    1.0000
omega____ theta____ kappa____ phi______ frames
    -       60.5000   30.0000  120.0000 144

#__ type_ start__ end____ width___ exp.time_
  3 omega   98.00  124.00   1.0000    1.5000
omega____ theta____ kappa____ phi______ frames
    -      121.0000   50.0000   30.0000 26

#__ type_ start__ end____ width___ exp.time_
  4 omega  138.00  175.00   1.0000    1.5000
omega____ theta____ kappa____ phi______ frames
    -      121.0000   50.0000   30.0000 37

#__ type_ start__ end____ width___ exp.time_
  5 omega  147.00  176.00   1.0000    1.5000
omega____ theta____ kappa____ phi______ frames
    -      121.0000   77.0000   60.0000 29

#__ type_ start__ end____ width___ exp.time_
  6 omega  132.00  172.00   1.0000    1.5000
omega____ theta____ kappa____ phi______ frames
    -      121.0000   50.0000  120.0000 40

#__ type_ start__ end____ width___ exp.time_
  7 omega  120.00  177.00   1.0000    1.5000
omega____ theta____ kappa____ phi______ frames
    -      121.0000  111.0000  120.0000 57

#__ type_ start__ end____ width___ exp.time_
  8 omega  113.00  178.00   1.0000    1.5000
omega____ theta____ kappa____ phi______ frames
    -      121.0000  111.0000   30.0000 65

#__ type_ start__ end____ width___ exp.time_
  9 omega  109.00  135.00   1.0000    1.0000
omega____ theta____ kappa____ phi______ frames
    -       60.5000  125.0000  -90.0000 26

#__ type_ start__ end____ width___ exp.time_
 10 omega  116.00  149.00   1.0000    1.0000
omega____ theta____ kappa____ phi______ frames
    -       60.5000  125.0000 -150.0000 33

#__ type_ start__ end____ width___ exp.time_
 11 omega   75.00  172.00   1.0000    1.5000
omega____ theta____ kappa____ phi______ frames
    -      121.0000   37.0000 -180.0000 97

#__ type_ start__ end____ width___ exp.time_
 12 omega  100.00  155.00   1.0000    1.5000
omega____ theta____ kappa____ phi______ frames
    -      121.0000  -91.0000  -30.0000 55

#__ type_ start__ end____ width___ exp.time_
 13 omega   75.00  171.00   1.0000    1.5000
omega____ theta____ kappa____ phi______ frames
    -      121.0000   37.0000   90.0000 96

#__ type_ start__ end____ width___ exp.time_
 14 omega   99.00  126.00   1.0000    1.5000
omega____ theta____ kappa____ phi______ frames
    -      121.0000   77.0000   60.0000 27

#__ type_ start__ end____ width___ exp.time_
 15 omega   83.00  127.00   1.0000    1.5000
omega____ theta____ kappa____ phi______ frames
    -      121.0000   50.0000  120.0000 44

#__ type_ start__ end____ width___ exp.time_
 16 omega   44.00  154.00   1.0000    1.5000
omega____ theta____ kappa____ phi______ frames
    -      121.0000  -63.0000   90.0000 110

#__ type_ start__ end____ width___ exp.time_
 17 omega   84.00  111.00   1.0000    1.5000
omega____ theta____ kappa____ phi______ frames
    -      121.0000 -111.0000  150.0000 27

#__ type_ start__ end____ width___ exp.time_
 18 omega   32.00  115.00   1.0000    1.5000
omega____ theta____ kappa____ phi______ frames
    -      121.0000 -111.0000   90.0000 83

#__ type_ start__ end____ width___ exp.time_
 19 omega   60.00  115.00   1.0000    1.5000
omega____ theta____ kappa____ phi______ frames
    -      121.0000 -111.0000  -30.0000 55

#__ type_ start__ end____ width___ exp.time_
 20 omega   67.00  112.00   1.0000    1.5000
omega____ theta____ kappa____ phi______ frames
    -      121.0000 -111.0000  -90.0000 45

#__ type_ start__ end____ width___ exp.time_
 21 omega   36.00   63.00   1.0000    1.5000
omega____ theta____ kappa____ phi______ frames
    -      121.0000 -111.0000  -90.0000 27

#__ type_ start__ end____ width___ exp.time_
 22 omega   31.00   79.00   1.0000    1.5000
omega____ theta____ kappa____ phi______ frames
    -      121.0000  -91.0000  -30.0000 48

#__ type_ start__ end____ width___ exp.time_
 23 omega   30.00   72.00   1.0000    1.5000
omega____ theta____ kappa____ phi______ frames
    -      121.0000 -111.0000 -120.0000 42

#__ type_ start__ end____ width___ exp.time_
 24 omega   18.00  108.00   1.0000    1.0000
omega____ theta____ kappa____ phi______ frames
    -       60.5000  -94.0000  -60.0000 90

#__ type_ start__ end____ width___ exp.time_
 25 omega  -68.00  -36.00   1.0000    1.0000
omega____ theta____ kappa____ phi______ frames
    -        0.0000 -178.0000 -120.0000 32

#__ type_ start__ end____ width___ exp.time_
 26 omega -117.00  -82.00   1.0000    1.0000
omega____ theta____ kappa____ phi______ frames
    -      -60.5000  -94.0000 -120.0000 35

#__ type_ start__ end____ width___ exp.time_
 27 omega -150.00  -88.00   1.0000    1.0000
omega____ theta____ kappa____ phi______ frames
    -      -60.5000  -94.0000 -150.0000 62

#__ type_ start__ end____ width___ exp.time_
 28 omega  -90.00   31.00   1.0000    1.0000
omega____ theta____ kappa____ phi______ frames
    -      -60.5000   45.0000  -90.0000 121

#__ type_ start__ end____ width___ exp.time_
 29 omega  -86.00  -45.00   1.0000    1.0000
omega____ theta____ kappa____ phi______ frames
    -        0.0000  -57.0000  120.0000 41

#__ type_ start__ end____ width___ exp.time_
 30 omega  -86.00  -57.00   1.0000    1.0000
omega____ theta____ kappa____ phi______ frames
    -      -60.5000  125.0000  150.0000 29
;
_diffrn_measurement_device 'four-circle diffractometer'
_diffrn_measurement_device_type 'SuperNova, Dual, Cu at zero, Atlas'
_diffrn_measurement_method '\w scans'
_diffrn_orient_matrix_UB_11 -0.1015342000
_diffrn_orient_matrix_UB_12 -0.1407621000
_diffrn_orient_matrix_UB_13 -0.0044708000
_diffrn_orient_matrix_UB_21 -0.0010215000
_diffrn_orient_matrix_UB_22 -0.0330036000
_diffrn_orient_matrix_UB_23 0.0925459000
_diffrn_orient_matrix_UB_31 -0.0467092000
_diffrn_orient_matrix_UB_32 0.3071153000
_diffrn_orient_matrix_UB_33 0.0078336000
_diffrn_radiation_monochromator mirror
_diffrn_radiation_probe x-ray
_diffrn_radiation_type CuK\a
_diffrn_radiation_wavelength 1.54184
_diffrn_reflns_av_R_equivalents 0.0329
_diffrn_reflns_av_unetI/netI 0.0344
_diffrn_reflns_Laue_measured_fraction_full 0.981
_diffrn_reflns_Laue_measured_fraction_max 0.999
_diffrn_reflns_limit_h_max 16
_diffrn_reflns_limit_h_min -16
_diffrn_reflns_limit_k_max 5
_diffrn_reflns_limit_k_min -4
_diffrn_reflns_limit_l_max 18
_diffrn_reflns_limit_l_min -19
_diffrn_reflns_number 6104
_diffrn_reflns_point_group_measured_fraction_full 0.841
_diffrn_reflns_point_group_measured_fraction_max 0.857
_diffrn_reflns_theta_full 67.684
_diffrn_reflns_theta_max 66.856
_diffrn_reflns_theta_min 2.665
_diffrn_source 'sealed X-ray tube'
_diffrn_source_type 'SuperNova (Cu) X-ray Source'
_exptl_absorpt_coefficient_mu 0.675
_exptl_absorpt_correction_T_max 1.00000
_exptl_absorpt_correction_T_min 0.87013
_exptl_absorpt_correction_type multi-scan
_exptl_absorpt_process_details
;
CrysAlisPro, Agilent Technologies,
Version 1.171.37.34 (release 22-05-2014 CrysAlis171 .NET)
(compiled May 22 2014,16:03:01)
Empirical absorption correction using spherical harmonics,
 implemented in SCALE3 ABSPACK scaling algorithm.
;
_exptl_crystal_density_diffrn 1.399
_exptl_crystal_description plate
_exptl_crystal_F_000 456
_exptl_crystal_size_max 0.4945
_exptl_crystal_size_mid 0.1744
_exptl_crystal_size_min 0.0593
_refine_diff_density_max 0.326
_refine_diff_density_min -0.239
_refine_diff_density_rms 0.060
_refine_ls_abs_structure_details
;
 Refined as an inversion twin.
;
_refine_ls_abs_structure_Flack 0.547(3)
_refine_ls_extinction_method none
_refine_ls_goodness_of_fit_ref 1.047
_refine_ls_hydrogen_treatment mixed
_refine_ls_matrix_type full
_refine_ls_number_parameters 316
_refine_ls_number_reflns 2994
_refine_ls_number_restraints 3
_refine_ls_restrained_S_all 1.047
_refine_ls_R_factor_all 0.0489
_refine_ls_R_factor_gt 0.0483
_refine_ls_shift/su_max 0.000
_refine_ls_shift/su_mean 0.000
_refine_ls_structure_factor_coef Fsqd
_refine_ls_weighting_details
;
 w=1/[\s^2^(Fo^2^)+(0.0988P)^2^]
 where P=(Fo^2^+2Fc^2^)/3
;
_refine_ls_weighting_scheme calc
_refine_ls_wR_factor_gt 0.1271
_refine_ls_wR_factor_ref 0.1285
_reflns_Friedel_coverage 0.509
_reflns_Friedel_fraction_full 0.657
_reflns_Friedel_fraction_max 0.671
_reflns_number_gt 2931
_reflns_number_total 2994
_reflns_threshold_expression 'I > 2\s(I)'
_cod_data_source_file c8ce02130a2.cif
_cod_data_source_block t150
_cod_depositor_comments 'Adding full bibliography for 7232276--7232298.cif.'
_cod_original_cell_volume 1036.44(5)
_cod_database_code 7232284
_shelxl_version_number 2013-2
_chemical_oxdiff_formula C16H10O1
_shelx_space_group_comment
;
The symmetry employed for this shelxl refinement is uniquely defined
by the following loop, which should always be used as a source of
symmetry information in preference to the above space-group names.
They are only intended as comments.
;
_reflns_odcompleteness_completeness 99.39
_reflns_odcompleteness_iscentric 1
_reflns_odcompleteness_theta 66.97
_olex2_refinement_description
;
1. Twinned data refinement
 Scales: 0.453(3)
 0.547(3)
2. Fixed Uiso
 At 1.2 times of:
  All C(H) groups
3. Restrained distances
 O1-H1
 0.82 with sigma of 0.02
 O2-H2
 0.82 with sigma of 0.02
4.a Aromatic/amide H refined with riding coordinates:
 C3(H3), C4(H4), C6(H6), C7(H7), C8(H8), C10(H10), C11(H11), C13(H13),
 C14(H14), C23(H23), C24(H24), C26(H26), C27(H27), C28(H28), C30(H30), C31(H31),
  C33(H33), C34(H34)
;
_olex2_submission_special_instructions 'No special instructions were received'

loop_
_space_group_symop_operation_xyz
'x, y, z'
'-x, y+1/2, -z'

loop_
_atom_site_label
_atom_site_type_symbol
_atom_site_fract_x
_atom_site_fract_y
_atom_site_fract_z
_atom_site_U_iso_or_equiv
_atom_site_adp_type
_atom_site_occupancy
_atom_site_site_symmetry_order
_atom_site_calc_flag
_atom_site_refinement_flags_posn
O1 O 0.6410(2) 0.7283(8) 0.42708(17) 0.0283(7) Uani 1 1 d D
C1 C 0.7175(3) 0.6873(11) 0.4806(2) 0.0223(9) Uani 1 1 d .
C2 C 0.7009(3) 0.4895(10) 0.5432(2) 0.0198(9) Uani 1 1 d .
C3 C 0.6080(3) 0.3480(11) 0.5550(2) 0.0231(9) Uani 1 1 d .
H3 H 0.5569 0.3881 0.5200 0.028 Uiso 1 1 calc R
C4 C 0.5952(3) 0.1558(11) 0.6173(3) 0.0264(10) Uani 1 1 d .
H4 H 0.5347 0.0683 0.6243 0.032 Uiso 1 1 calc R
C5 C 0.6714(3) 0.0846(10) 0.6720(2) 0.0251(9) Uani 1 1 d .
C6 C 0.6599(4) -0.1124(13) 0.7365(3) 0.0348(11) Uani 1 1 d .
H6 H 0.6005 -0.2053 0.7441 0.042 Uiso 1 1 calc R
C7 C 0.7358(5) -0.1708(14) 0.7891(3) 0.0416(13) Uani 1 1 d .
H7 H 0.7269 -0.3042 0.8310 0.050 Uiso 1 1 calc R
C8 C 0.8251(4) -0.0315(13) 0.7797(3) 0.0399(13) Uani 1 1 d .
H8 H 0.8744 -0.0665 0.8168 0.048 Uiso 1 1 calc R
C9 C 0.8413(3) 0.1572(11) 0.7163(3) 0.0293(10) Uani 1 1 d .
C10 C 0.9327(3) 0.3027(12) 0.7032(3) 0.0314(11) Uani 1 1 d .
H10 H 0.9837 0.2662 0.7385 0.038 Uiso 1 1 calc R
C11 C 0.9469(3) 0.4899(12) 0.6412(3) 0.0301(11) Uani 1 1 d .
H11 H 1.0076 0.5756 0.6342 0.036 Uiso 1 1 calc R
C12 C 0.8702(3) 0.5601(10) 0.5857(2) 0.0237(9) Uani 1 1 d .
C13 C 0.8825(3) 0.7581(11) 0.5226(3) 0.0263(9) Uani 1 1 d .
H13 H 0.9422 0.8505 0.5157 0.032 Uiso 1 1 calc R
C14 C 0.8070(3) 0.8203(11) 0.4696(3) 0.0257(10) Uani 1 1 d .
H14 H 0.8166 0.9505 0.4271 0.031 Uiso 1 1 calc R
C15 C 0.7782(3) 0.4227(11) 0.5965(2) 0.0190(9) Uani 1 1 d .
C16 C 0.7630(3) 0.2265(12) 0.6619(2) 0.0234(9) Uani 1 1 d .
O2 O 0.3699(2) 0.7305(8) 0.66475(17) 0.0296(7) Uani 1 1 d D
C21 C 0.3005(3) 0.6772(10) 0.7224(2) 0.0215(9) Uani 1 1 d .
C22 C 0.3238(3) 0.4730(10) 0.7834(3) 0.0205(9) Uani 1 1 d .
C23 C 0.4193(3) 0.3448(11) 0.7909(3) 0.0238(10) Uani 1 1 d .
H23 H 0.4676 0.3941 0.7540 0.029 Uiso 1 1 calc R
C24 C 0.4390(3) 0.1541(10) 0.8511(3) 0.0281(10) Uani 1 1 d .
H24 H 0.5012 0.0756 0.8551 0.034 Uiso 1 1 calc R
C25 C 0.3682(3) 0.0695(10) 0.9085(3) 0.0241(9) Uani 1 1 d .
C26 C 0.3868(4) -0.1326(12) 0.9720(3) 0.0313(10) Uani 1 1 d .
H26 H 0.4483 -0.2149 0.9770 0.038 Uiso 1 1 calc R
C27 C 0.3158(4) -0.2088(12) 1.0261(3) 0.0345(11) Uani 1 1 d .
H27 H 0.3299 -0.3401 1.0675 0.041 Uiso 1 1 calc R
C28 C 0.2224(4) -0.0914(12) 1.0197(3) 0.0312(10) Uani 1 1 d .
H28 H 0.1745 -0.1481 1.0561 0.037 Uiso 1 1 calc R
C29 C 0.2008(3) 0.1096(11) 0.9592(2) 0.0268(10) Uani 1 1 d .
C30 C 0.1048(3) 0.2372(14) 0.9500(3) 0.0332(11) Uani 1 1 d .
H30 H 0.0558 0.1826 0.9856 0.040 Uiso 1 1 calc R
C31 C 0.0852(3) 0.4312(13) 0.8917(3) 0.0317(11) Uani 1 1 d .
H31 H 0.0231 0.5106 0.8881 0.038 Uiso 1 1 calc R
C32 C 0.1574(3) 0.5201(11) 0.8345(3) 0.0239(9) Uani 1 1 d .
C33 C 0.1379(3) 0.7282(11) 0.7740(2) 0.0259(9) Uani 1 1 d .
H33 H 0.0771 0.8163 0.7713 0.031 Uiso 1 1 calc R
C34 C 0.2095(3) 0.8043(11) 0.7176(3) 0.0257(9) Uani 1 1 d .
H34 H 0.1958 0.9398 0.6771 0.031 Uiso 1 1 calc R
C35 C 0.2519(3) 0.3995(10) 0.8405(2) 0.0172(8) Uani 1 1 d .
C36 C 0.2729(3) 0.1934(11) 0.9022(2) 0.0223(9) Uani 1 1 d .
H1 H 0.648(3) 0.897(6) 0.408(2) 0.017(11) Uiso 1 1 d D
H2 H 0.361(5) 0.887(9) 0.639(4) 0.06(2) Uiso 1 1 d D

loop_
_atom_site_aniso_label
_atom_site_aniso_U_11
_atom_site_aniso_U_22
_atom_site_aniso_U_33
_atom_site_aniso_U_23
_atom_site_aniso_U_13
_atom_site_aniso_U_12
O1 0.0315(13) 0.0261(16) 0.0273(14) -0.0002(13) -0.0057(13) 0.0046(13)
C1 0.031(2) 0.021(2) 0.0148(17) -0.0043(18) -0.0045(15) 0.0030(18)
C2 0.0250(18) 0.015(2) 0.0194(19) -0.0031(17) 0.0004(15) 0.0034(17)
C3 0.0210(17) 0.025(2) 0.0231(19) -0.0060(18) -0.0048(15) 0.0032(18)
C4 0.0278(19) 0.024(3) 0.0273(19) -0.0019(18) 0.0051(17) -0.0023(17)
C5 0.034(2) 0.021(2) 0.0201(18) -0.0060(19) 0.0061(17) 0.0030(19)
C6 0.048(3) 0.026(2) 0.030(2) 0.001(2) 0.011(2) 0.004(2)
C7 0.070(3) 0.034(3) 0.022(2) 0.006(2) 0.012(2) 0.015(3)
C8 0.059(3) 0.036(3) 0.025(2) -0.002(2) -0.005(2) 0.019(3)
C9 0.038(2) 0.025(3) 0.025(2) -0.0010(19) -0.0038(19) 0.017(2)
C10 0.030(2) 0.036(3) 0.029(2) 0.000(2) -0.0110(18) 0.011(2)
C11 0.0202(17) 0.035(3) 0.035(2) -0.013(2) -0.0038(17) 0.0063(18)
C12 0.0255(19) 0.022(2) 0.0237(19) -0.0093(19) 0.0036(17) 0.0010(19)
C13 0.0232(19) 0.023(2) 0.033(2) -0.007(2) 0.0066(16) -0.0044(18)
C14 0.029(2) 0.020(2) 0.028(2) 0.0027(19) 0.0047(17) -0.0019(18)
C15 0.0231(18) 0.017(2) 0.0170(18) -0.0029(18) -0.0007(15) 0.0057(16)
C16 0.0251(17) 0.025(2) 0.0203(18) -0.006(2) -0.0015(16) 0.0058(19)
O2 0.0338(13) 0.0324(18) 0.0227(13) 0.0001(14) 0.0045(12) -0.0051(14)
C21 0.0325(19) 0.018(2) 0.0144(17) -0.0009(16) -0.0015(15) -0.0074(18)
C22 0.0254(17) 0.017(2) 0.0185(19) -0.0055(16) -0.0029(14) -0.0015(17)
C23 0.0256(19) 0.021(2) 0.0245(19) -0.0069(18) 0.0017(15) -0.0031(17)
C24 0.0262(19) 0.026(3) 0.032(2) -0.0075(19) 0.0007(18) 0.0015(19)
C25 0.0302(19) 0.018(2) 0.0243(18) -0.0040(18) -0.0051(17) -0.0011(19)
C26 0.038(2) 0.028(3) 0.028(2) -0.005(2) -0.0070(19) -0.003(2)
C27 0.057(3) 0.022(3) 0.025(2) -0.003(2) -0.006(2) -0.007(2)
C28 0.048(3) 0.021(2) 0.0242(19) 0.000(2) 0.001(2) -0.012(2)
C29 0.037(2) 0.027(3) 0.0171(18) -0.0050(19) 0.0041(16) -0.007(2)
C30 0.027(2) 0.036(3) 0.036(2) -0.002(2) 0.0116(18) -0.003(2)
C31 0.0241(19) 0.037(3) 0.034(2) -0.008(2) 0.0063(18) -0.001(2)
C32 0.0236(18) 0.022(2) 0.0266(19) -0.0022(18) -0.0017(16) -0.0024(17)
C33 0.0245(16) 0.026(2) 0.0277(19) 0.000(2) -0.0045(15) 0.0045(18)
C34 0.0319(19) 0.022(2) 0.023(2) 0.0002(18) -0.0063(17) 0.0006(18)
C35 0.0233(18) 0.012(2) 0.0162(18) -0.0042(17) -0.0023(15) -0.0008(16)
C36 0.0261(18) 0.019(2) 0.0215(19) -0.0066(19) 0.0006(16) -0.0052(17)

loop_
_atom_type_symbol
_atom_type_description
_atom_type_scat_dispersion_real
_atom_type_scat_dispersion_imag
_atom_type_scat_source
C C 0.0181 0.0091 'International Tables Vol C Tables 4.2.6.8 and 6.1.1.4'
H H 0.0000 0.0000 'International Tables Vol C Tables 4.2.6.8 and 6.1.1.4'
O O 0.0492 0.0322 'International Tables Vol C Tables 4.2.6.8 and 6.1.1.4'

loop_
_geom_angle_atom_site_label_1
_geom_angle_atom_site_label_2
_geom_angle_atom_site_label_3
_geom_angle
O1 C1 C2 116.0(4)
C14 C1 O1 122.2(4)
C14 C1 C2 121.6(4)
C1 C2 C3 122.1(4)
C1 C2 C15 118.7(4)
C15 C2 C3 119.1(4)
C4 C3 C2 120.0(4)
C3 C4 C5 122.2(4)
C4 C5 C16 118.3(4)
C6 C5 C4 123.2(4)
C6 C5 C16 118.5(4)
C7 C6 C5 121.1(5)
C6 C7 C8 120.6(5)
C9 C8 C7 120.8(5)
C8 C9 C10 122.9(4)
C8 C9 C16 119.6(5)
C10 C9 C16 117.4(4)
C11 C10 C9 122.1(4)
C10 C11 C12 121.4(4)
C13 C12 C11 122.4(4)
C13 C12 C15 119.0(4)
C15 C12 C11 118.5(4)
C12 C13 C14 121.1(4)
C1 C14 C13 119.7(4)
C2 C15 C12 119.9(4)
C2 C15 C16 120.0(4)
C16 C15 C12 120.1(4)
C5 C16 C9 119.3(4)
C15 C16 C5 120.3(3)
C15 C16 C9 120.3(4)
O2 C21 C22 117.2(4)
O2 C21 C34 121.2(4)
C34 C21 C22 121.5(4)
C21 C22 C23 122.4(4)
C21 C22 C35 118.5(4)
C35 C22 C23 119.1(4)
C24 C23 C22 120.4(4)
C23 C24 C25 122.2(4)
C24 C25 C26 123.3(4)
C24 C25 C36 118.5(4)
C26 C25 C36 118.3(4)
C27 C26 C25 121.2(5)
C26 C27 C28 120.8(5)
C29 C28 C27 120.2(5)
C28 C29 C30 122.2(4)
C28 C29 C36 120.4(5)
C36 C29 C30 117.4(4)
C31 C30 C29 121.5(4)
C30 C31 C32 121.6(4)
C33 C32 C31 122.0(4)
C33 C32 C35 119.1(4)
C35 C32 C31 118.9(4)
C34 C33 C32 120.5(4)
C21 C34 C33 119.8(4)
C22 C35 C32 120.5(4)
C22 C35 C36 119.8(4)
C32 C35 C36 119.7(4)
C29 C36 C25 119.2(4)
C35 C36 C25 120.0(4)
C35 C36 C29 120.9(4)

loop_
_geom_bond_atom_site_label_1
_geom_bond_atom_site_label_2
_geom_bond_distance
O1 C1 1.390(5)
C1 C2 1.391(6)
C1 C14 1.385(6)
C2 C3 1.446(6)
C2 C15 1.415(5)
C3 C4 1.363(6)
C4 C5 1.425(6)
C5 C6 1.402(7)
C5 C16 1.426(6)
C6 C7 1.386(7)
C7 C8 1.392(9)
C8 C9 1.374(7)
C9 C10 1.439(7)
C9 C16 1.441(6)
C10 C11 1.347(7)
C11 C12 1.437(6)
C12 C13 1.389(7)
C12 C15 1.424(6)
C13 C14 1.390(6)
C15 C16 1.418(6)
O2 C21 1.373(5)
C21 C22 1.408(7)
C21 C34 1.383(6)
C22 C23 1.444(6)
C22 C35 1.411(6)
C23 C24 1.349(7)
C24 C25 1.415(6)
C25 C26 1.420(7)
C25 C36 1.431(6)
C26 C27 1.371(7)
C27 C28 1.396(8)
C28 C29 1.388(7)
C29 C30 1.451(7)
C29 C36 1.422(6)
C30 C31 1.336(8)
C31 C32 1.432(6)
C32 C33 1.404(6)
C32 C35 1.415(5)
C33 C34 1.401(6)
C35 C36 1.417(6)

loop_
_twin_individual_id
_twin_individual_mass_fraction_refined
1 0.453(3)
2 0.547(3)
